data_7102585
loop_
_publ_author_name
'Behera, J N'
'Ayi, A A'
'Rao, C N R'

_publ_section_title
;
 The first organically templated open-framework metal selenate with a
 three-dimensional architecture.
;
_journal_issue 8
_journal_name_full 'Chemical communications (Cambridge, England)'
_journal_page_first 968
_journal_page_last 969
_journal_paper_doi 10.1039/b400120f
_journal_year 2004
_chemical_formula_sum 'C2 H18 La2 N2 O20 Se4'
_chemical_formula_weight 983.84
_chemical_name_common 'Three-dimensional lanthanum selenate'
_chemical_name_systematic
;
?
;
_space_group_IT_number 2
_symmetry_cell_setting triclinic
_symmetry_space_group_name_Hall '-P 1'
_symmetry_space_group_name_H-M 'P -1'
_atom_sites_solution_hydrogens geom
_atom_sites_solution_primary direct
_atom_sites_solution_secondary difmap
_audit_creation_method SHELXL-97
_cell_angle_alpha 82.2070(10)
_cell_angle_beta 78.4400(10)
_cell_angle_gamma 63.3150(10)
_cell_formula_units_Z 2
_cell_length_a 10.0629(8)
_cell_length_b 10.4494(9)
_cell_length_c 11.1914(9)
_cell_measurement_temperature 293(2)
_cell_measurement_theta_max 23.27
_cell_measurement_theta_min 1.86
_cell_volume 1028.72(15)
_computing_cell_refinement 'SAINT (Siemens, 1996)'
_computing_data_collection 'SMART (Siemens, 1996)'
_computing_data_reduction SAINT
_computing_structure_refinement 'SHELXL-97 (Sheldrick, 1997)'
_computing_structure_solution 'SHELXS-97 (Sheldrick, 1990)'
_diffrn_ambient_temperature 293(2)
_diffrn_measured_fraction_theta_full 0.984
_diffrn_measured_fraction_theta_max 0.984
_diffrn_measurement_device_type 'Siemens CCD-diffractometer'
_diffrn_measurement_method \W
_diffrn_radiation_monochromator graphite
_diffrn_radiation_source 'fine-focus sealed tube'
_diffrn_radiation_type MoK\a
_diffrn_radiation_wavelength 0.71073
_diffrn_reflns_av_R_equivalents 0.0223
_diffrn_reflns_av_sigmaI/netI 0.0475
_diffrn_reflns_limit_h_max 11
_diffrn_reflns_limit_h_min -11
_diffrn_reflns_limit_k_max 6
_diffrn_reflns_limit_k_min -11
_diffrn_reflns_limit_l_max 12
_diffrn_reflns_limit_l_min -11
_diffrn_reflns_number 4340
_diffrn_reflns_theta_full 23.27
_diffrn_reflns_theta_max 23.27
_diffrn_reflns_theta_min 1.86
_exptl_absorpt_coefficient_mu 11.269
_exptl_absorpt_correction_T_max 1.000000
_exptl_absorpt_correction_T_min 0.711954
_exptl_absorpt_correction_type SADABS
_exptl_crystal_colour colorless
_exptl_crystal_density_diffrn 3.176
_exptl_crystal_density_method 'not measured'
_exptl_crystal_description rod
_exptl_crystal_F_000 908
_exptl_crystal_size_max 0.21
_exptl_crystal_size_mid 0.15
_exptl_crystal_size_min 0.12
_refine_diff_density_max 0.763
_refine_diff_density_min -1.137
_refine_diff_density_rms 0.199
_refine_ls_extinction_method none
_refine_ls_goodness_of_fit_ref 1.024
_refine_ls_hydrogen_treatment mixed
_refine_ls_matrix_type full
_refine_ls_number_parameters 303
_refine_ls_number_reflns 2908
_refine_ls_number_restraints 8
_refine_ls_restrained_S_all 1.023
_refine_ls_R_factor_all 0.0398
_refine_ls_R_factor_gt 0.0301
_refine_ls_shift/su_max 0.001
_refine_ls_shift/su_mean 0.000
_refine_ls_structure_factor_coef Fsqd
_refine_ls_weighting_details 'calc w=1/[\s^2^(Fo^2^)+(0.0351P)^2^+0.0000P] where P=(Fo^2^+2Fc^2^)/3'
_refine_ls_weighting_scheme calc
_refine_ls_wR_factor_gt 0.0674
_refine_ls_wR_factor_ref 0.0709
_reflns_number_gt 2468
_reflns_number_total 2908
_reflns_threshold_expression >2sigma(I)
_cod_data_source_file b400120f.txt
_cod_data_source_block junk
_cod_depositor_comments
;
The following automatic conversions were performed:
'_symmetry_cell_setting' value 'Triclinic' changed to 'triclinic'
according to '/home/saulius/struct/CIF-dictionaries/cif_core.dic'
dictionary named 'cif_core.dic' version 2.4.1 from 2010-06-29.

Automatic conversion script
Id: cif_fix_enum 1527 2010-12-29 10:47:43Z saulius 
;
_cod_original_sg_symbol_H-M P-1
_cod_database_code 7102585

loop_
_symmetry_equiv_pos_as_xyz
'x, y, z'
'-x, -y, -z'

loop_
_atom_site_label
_atom_site_type_symbol
_atom_site_fract_x
_atom_site_fract_y
_atom_site_fract_z
_atom_site_U_iso_or_equiv
_atom_site_adp_type
_atom_site_occupancy
_atom_site_symmetry_multiplicity
_atom_site_calc_flag
_atom_site_refinement_flags
La1 La 0.43493(5) 0.52353(5) 0.72364(4) 0.01325(14) Uani 1 1 d .
La2 La -0.17044(5) 0.90780(5) 0.54974(4) 0.01224(14) Uani 1 1 d .
Se1 Se -0.43180(8) 0.75913(8) 0.47048(7) 0.01227(19) Uani 1 1 d .
Se2 Se 0.09748(8) 0.90099(8) 0.76008(6) 0.0135(2) Uani 1 1 d .
Se3 Se 0.20358(8) 0.70201(8) 0.44176(7) 0.01215(19) Uani 1 1 d .
Se4 Se 0.42741(11) 0.34333(10) 1.01756(7) 0.0272(2) Uani 1 1 d .
O1 O 0.2582(6) 0.7677(6) 0.7840(5) 0.0305(15) Uani 1 1 d .
O2 O -0.4338(6) 0.6875(6) 0.3505(4) 0.0226(13) Uani 1 1 d .
O3 O 0.3342(6) 0.6224(6) 0.5279(5) 0.0230(13) Uani 1 1 d .
O4 O 0.4512(7) 0.4077(7) 1.1289(5) 0.0311(15) Uani 1 1 d .
O5 O 0.3134(9) 0.4752(9) 0.9368(6) 0.062(3) Uani 1 1 d .
O6 O -0.4149(6) 0.6511(6) 0.5935(4) 0.0192(13) Uani 1 1 d .
O7 O 0.2860(6) 0.6556(6) 0.3022(4) 0.0200(13) Uani 1 1 d .
O8 O 0.1524(7) 0.5401(7) 0.7394(6) 0.0322(15) Uani 1 1 d D
O9 O 0.1296(6) 0.8777(5) 0.4485(5) 0.0205(13) Uani 1 1 d .
O10 O -0.5850(6) 0.9064(6) 0.4963(5) 0.0234(13) Uani 1 1 d .
O11 O 0.1288(6) 1.0254(6) 0.6727(5) 0.0225(13) Uani 1 1 d .
O12 O 0.0027(6) 0.8369(6) 0.7034(5) 0.0216(13) Uani 1 1 d .
O13 O -0.2843(6) 0.7927(6) 0.4416(5) 0.0184(12) Uani 1 1 d .
O14 O -0.2123(8) 0.7132(7) 0.6918(5) 0.0308(15) Uani 1 1 d D
O15 O 0.0596(6) 0.6647(6) 0.4839(5) 0.0210(13) Uani 1 1 d .
O16 O -0.3286(7) 1.0170(7) 0.7586(6) 0.0283(14) Uani 1 1 d D
O17 O 0.0057(7) 0.9677(6) 0.8912(5) 0.0299(15) Uani 1 1 d .
O18 O 0.3518(8) 0.2341(7) 1.0742(5) 0.0375(17) Uani 1 1 d .
O19 O 0.5752(11) 0.2651(12) 0.9215(9) 0.104(4) Uani 1 1 d .
O100 O -0.5948(8) 0.9819(9) 0.7695(7) 0.0426(18) Uani 1 1 d D
N1 N -0.1874(8) 0.8583(9) 1.0325(7) 0.039(2) Uani 1 1 d .
H1 H -0.2449 0.8615 0.9801 0.058 Uiso 1 1 calc R
H2 H -0.1331 0.9055 0.9992 0.058 Uiso 1 1 calc R
H3 H -0.2455 0.8988 1.1008 0.058 Uiso 1 1 calc R
N2 N 0.1395(8) 0.7277(8) 1.0912(7) 0.036(2) Uani 1 1 d .
H4 H 0.1966 0.7163 1.1467 0.054 Uiso 1 1 calc R
H5 H 0.1001 0.8190 1.0637 0.054 Uiso 1 1 calc R
H6 H 0.1954 0.6721 1.0294 0.054 Uiso 1 1 calc R
C1 C 0.0180(13) 0.6875(12) 1.1471(10) 0.052(3) Uani 1 1 d .
H7 H -0.0405 0.7465 1.2159 0.063 Uiso 1 1 calc R
H8 H 0.0618 0.5884 1.1781 0.063 Uiso 1 1 calc R
C2 C -0.0833(12) 0.7038(11) 1.0617(10) 0.050(3) Uani 1 1 d .
H9 H -0.1435 0.6529 1.0968 0.059 Uiso 1 1 calc R
H10 H -0.0230 0.6596 0.9864 0.059 Uiso 1 1 calc R
H11 H -0.419(3) 1.037(12) 0.777(9) 0.05(4) Uiso 1 1 d D
H12 H -0.324(17) 1.085(10) 0.783(12) 0.12(6) Uiso 1 1 d D
H13 H -0.235(9) 0.730(9) 0.764(2) 0.03(3) Uiso 1 1 d D
H14 H -0.260(9) 0.676(9) 0.673(8) 0.04(3) Uiso 1 1 d D
H15 H 0.125(8) 0.550(9) 0.674(3) 0.01(2) Uiso 1 1 d D
H16 H 0.153(15) 0.487(12) 0.800(7) 0.10(5) Uiso 1 1 d D
H17 H -0.656(9) 1.021(11) 0.722(7) 0.06(4) Uiso 1 1 d D
H18 H -0.537(12) 0.901(6) 0.791(12) 0.09(5) Uiso 1 1 d D

loop_
_atom_site_aniso_label
_atom_site_aniso_U_11
_atom_site_aniso_U_22
_atom_site_aniso_U_33
_atom_site_aniso_U_23
_atom_site_aniso_U_13
_atom_site_aniso_U_12
La1 0.0134(3) 0.0111(3) 0.0171(3) -0.00202(19) -0.00460(19) -0.0057(2)
La2 0.0120(3) 0.0115(3) 0.0147(2) 0.00003(18) -0.00339(19) -0.0060(2)
Se1 0.0127(4) 0.0102(4) 0.0159(4) -0.0025(3) -0.0041(3) -0.0055(4)
Se2 0.0143(4) 0.0129(4) 0.0132(4) -0.0009(3) -0.0033(3) -0.0053(4)
Se3 0.0107(4) 0.0106(4) 0.0153(4) -0.0022(3) -0.0028(3) -0.0041(3)
Se4 0.0409(6) 0.0423(6) 0.0151(4) -0.0060(4) 0.0015(4) -0.0340(5)
O1 0.023(3) 0.014(3) 0.052(4) -0.010(3) -0.019(3) 0.002(3)
O2 0.038(4) 0.022(3) 0.014(3) -0.006(2) -0.001(3) -0.018(3)
O3 0.019(3) 0.023(3) 0.030(3) 0.009(3) -0.018(3) -0.009(3)
O4 0.046(4) 0.045(4) 0.017(3) -0.004(3) -0.013(3) -0.028(4)
O5 0.097(6) 0.090(6) 0.041(4) 0.045(4) -0.054(4) -0.072(6)
O6 0.026(3) 0.020(3) 0.018(3) 0.008(2) -0.012(3) -0.015(3)
O7 0.020(3) 0.029(3) 0.013(3) 0.000(2) -0.003(2) -0.012(3)
O8 0.028(4) 0.036(4) 0.027(4) 0.013(3) -0.009(3) -0.012(3)
O9 0.026(3) 0.009(3) 0.029(3) -0.002(2) -0.007(3) -0.009(3)
O10 0.013(3) 0.019(3) 0.032(3) -0.009(3) -0.005(3) 0.000(3)
O11 0.027(3) 0.024(3) 0.021(3) 0.004(3) -0.001(3) -0.018(3)
O12 0.020(3) 0.017(3) 0.032(3) 0.000(3) -0.010(3) -0.010(3)
O13 0.009(3) 0.020(3) 0.028(3) -0.005(3) 0.004(2) -0.009(3)
O14 0.048(4) 0.045(4) 0.019(4) 0.002(3) -0.008(3) -0.038(4)
O15 0.010(3) 0.024(3) 0.033(3) -0.003(3) 0.003(2) -0.013(3)
O16 0.021(4) 0.032(4) 0.029(4) -0.006(3) 0.002(3) -0.011(3)
O17 0.039(4) 0.028(4) 0.020(3) -0.008(3) 0.008(3) -0.015(3)
O18 0.061(5) 0.051(4) 0.024(3) -0.002(3) 0.002(3) -0.049(4)
O19 0.087(7) 0.141(9) 0.120(8) -0.108(7) 0.080(6) -0.093(7)
O100 0.039(5) 0.055(5) 0.046(5) 0.015(4) -0.025(4) -0.028(4)
N1 0.031(5) 0.051(6) 0.046(5) 0.001(4) -0.013(4) -0.026(4)
N2 0.042(5) 0.038(5) 0.037(5) 0.011(4) -0.022(4) -0.022(4)
C1 0.065(8) 0.040(7) 0.060(7) 0.013(6) -0.022(6) -0.029(6)
C2 0.053(7) 0.045(7) 0.059(7) 0.007(6) -0.014(6) -0.030(6)

loop_
_atom_type_symbol
_atom_type_description
_atom_type_scat_dispersion_real
_atom_type_scat_dispersion_imag
_atom_type_scat_source
C C 0.0033 0.0016 'International Tables Vol C Tables 4.2.6.8 and 6.1.1.4'
H H 0.0000 0.0000 'International Tables Vol C Tables 4.2.6.8 and 6.1.1.4'
N N 0.0061 0.0033 'International Tables Vol C Tables 4.2.6.8 and 6.1.1.4'
O O 0.0106 0.0060 'International Tables Vol C Tables 4.2.6.8 and 6.1.1.4'
Se Se -0.0929 2.2259 'International Tables Vol C Tables 4.2.6.8 and 6.1.1.4'
La La -0.2871 2.4523 'International Tables Vol C Tables 4.2.6.8 and 6.1.1.4'

loop_
_geom_angle_atom_site_label_1
_geom_angle_atom_site_label_2
_geom_angle_atom_site_label_3
_geom_angle
_geom_angle_site_symmetry_1
_geom_angle_site_symmetry_3
O1 La1 O2 139.61(19) . 2_566
O1 La1 O3 81.06(19) . .
O2 La1 O3 78.15(18) 2_566 .
O1 La1 O4 72.62(19) . 2_667
O2 La1 O4 141.58(19) 2_566 2_667
O3 La1 O4 137.58(19) . 2_667
O1 La1 O5 78.4(2) . .
O2 La1 O5 90.9(2) 2_566 .
O3 La1 O5 132.6(2) . .
O4 La1 O5 73.9(2) 2_667 .
O1 La1 O7 143.14(18) . 2_666
O2 La1 O7 77.25(18) 2_566 2_666
O3 La1 O7 114.46(17) . 2_666
O4 La1 O7 74.28(18) 2_667 2_666
O5 La1 O7 107.5(2) . 2_666
O1 La1 O6 83.26(19) . 1_655
O2 La1 O6 120.56(17) 2_566 1_655
O3 La1 O6 70.27(16) . 1_655
O4 La1 O6 74.04(17) 2_667 1_655
O5 La1 O6 146.6(2) . 1_655
O7 La1 O6 72.38(17) 2_666 1_655
O1 La1 O8 74.1(2) . .
O2 La1 O8 66.2(2) 2_566 .
O3 La1 O8 68.90(18) . .
O4 La1 O8 130.7(2) 2_667 .
O5 La1 O8 64.6(2) . .
O7 La1 O8 142.02(19) 2_666 .
O6 La1 O8 135.64(17) 1_655 .
O10 La2 O9 80.39(18) 2_476 2_576
O10 La2 O11 74.09(18) 2_476 2_576
O9 La2 O11 77.96(17) 2_576 2_576
O10 La2 O12 141.45(18) 2_476 .
O9 La2 O12 77.05(17) 2_576 .
O11 La2 O12 129.58(17) 2_576 .
O10 La2 O13 72.03(17) 2_476 .
O9 La2 O13 144.12(16) 2_576 .
O11 La2 O13 72.80(17) 2_576 .
O12 La2 O13 138.30(17) . .
O10 La2 O14 109.0(2) 2_476 .
O9 La2 O14 141.56(18) 2_576 .
O11 La2 O14 140.34(19) 2_576 .
O12 La2 O14 73.23(18) . .
O13 La2 O14 71.06(18) . .
O10 La2 O15 145.46(17) 2_476 .
O9 La2 O15 119.50(17) 2_576 .
O11 La2 O15 82.55(17) 2_576 .
O12 La2 O15 73.03(17) . .
O13 La2 O15 77.01(16) . .
O14 La2 O15 74.0(2) . .
O10 La2 O16 73.58(19) 2_476 .
O9 La2 O16 76.9(2) 2_576 .
O11 La2 O16 141.71(19) 2_576 .
O12 La2 O16 71.13(19) . .
O13 La2 O16 115.13(19) . .
O14 La2 O16 70.8(2) . .
O15 La2 O16 135.29(18) . .
O10 La2 O9 129.33(17) 2_476 .
O9 La2 O9 64.44(19) 2_576 .
O11 La2 O9 64.14(16) 2_576 .
O12 La2 O9 65.64(16) . .
O13 La2 O9 117.77(16) . .
O14 La2 O9 121.36(19) . .
O15 La2 O9 55.50(15) . .
O16 La2 O9 126.68(19) . .
O10 La2 Se3 147.24(13) 2_476 .
O9 La2 Se3 92.46(13) 2_576 .
O11 La2 Se3 73.15(13) 2_576 .
O12 La2 Se3 65.01(13) . .
O13 La2 Se3 98.41(12) . .
O14 La2 Se3 96.51(16) . .
O15 La2 Se3 27.11(11) . .
O16 La2 Se3 136.13(14) . .
O9 La2 Se3 28.49(10) . .
O10 Se1 O2 109.9(3) . .
O10 Se1 O13 110.4(3) . .
O2 Se1 O13 107.2(3) . .
O10 Se1 O6 109.1(3) . .
O2 Se1 O6 112.8(3) . .
O13 Se1 O6 107.3(2) . .
O11 Se2 O17 108.1(3) . .
O11 Se2 O1 109.4(3) . .
O17 Se2 O1 107.8(3) . .
O11 Se2 O12 113.8(3) . .
O17 Se2 O12 109.6(3) . .
O1 Se2 O12 108.0(3) . .
O15 Se3 O3 113.8(3) . .
O15 Se3 O7 111.9(3) . .
O3 Se3 O7 106.2(3) . .
O15 Se3 O9 103.9(3) . .
O3 Se3 O9 111.0(3) . .
O7 Se3 O9 110.1(3) . .
O15 Se3 La2 47.24(19) . .
O3 Se3 La2 124.2(2) . .
O7 Se3 La2 129.45(18) . .
O9 Se3 La2 56.85(19) . .
O19 Se4 O4 115.3(4) . .
O19 Se4 O18 110.5(4) . .
O4 Se4 O18 108.0(3) . .
O19 Se4 O5 104.2(5) . .
O4 Se4 O5 109.0(4) . .
O18 Se4 O5 109.7(3) . .
Se2 O1 La1 142.6(3) . .
Se1 O2 La1 144.7(3) . 2_566
Se3 O3 La1 155.6(3) . .
Se4 O4 La1 163.8(4) . 2_667
Se4 O5 La1 115.0(4) . .
Se1 O6 La1 136.9(3) . 1_455
Se3 O7 La1 116.4(2) . 2_666
La1 O8 H15 114(6) . .
La1 O8 H16 98(9) . .
H15 O8 H16 135(10) . .
Se3 O9 La2 147.9(3) . 2_576
Se3 O9 La2 94.7(2) . .
La2 O9 La2 115.56(19) 2_576 .
Se1 O10 La2 153.5(3) . 2_476
Se2 O11 La2 138.6(3) . 2_576
Se2 O12 La2 139.3(3) . .
Se1 O13 La2 136.5(3) . .
La2 O14 H13 115(6) . .
La2 O14 H14 119(6) . .
H13 O14 H14 112(9) . .
Se3 O15 La2 105.6(3) . .
La2 O16 H11 123(7) . .
La2 O16 H12 121(10) . .
H11 O16 H12 102(10) . .
H17 O100 H18 139(10) . .
C2 N1 H1 109.5 . .
C2 N1 H2 109.5 . .
H1 N1 H2 109.5 . .
C2 N1 H3 109.5 . .
H1 N1 H3 109.5 . .
H2 N1 H3 109.5 . .
C1 N2 H4 109.5 . .
C1 N2 H5 109.5 . .
H4 N2 H5 109.5 . .
C1 N2 H6 109.5 . .
H4 N2 H6 109.5 . .
H5 N2 H6 109.5 . .
N2 C1 C2 113.2(9) . .
N2 C1 H7 108.9 . .
C2 C1 H7 108.9 . .
N2 C1 H8 108.9 . .
C2 C1 H8 108.9 . .
H7 C1 H8 107.7 . .
C1 C2 N1 113.5(9) . .
C1 C2 H9 108.9 . .
N1 C2 H9 108.9 . .
C1 C2 H10 108.9 . .
N1 C2 H10 108.9 . .
H9 C2 H10 107.7 . .

loop_
_geom_bond_atom_site_label_1
_geom_bond_atom_site_label_2
_geom_bond_distance
_geom_bond_site_symmetry_2
La1 O1 2.458(6) .
La1 O2 2.464(5) 2_566
La1 O3 2.496(5) .
La1 O4 2.524(5) 2_667
La1 O5 2.550(7) .
La1 O7 2.564(5) 2_666
La1 O6 2.565(5) 1_655
La1 O8 2.741(6) .
La2 O10 2.457(5) 2_476
La2 O9 2.457(5) 2_576
La2 O11 2.497(5) 2_576
La2 O12 2.497(5) .
La2 O13 2.532(5) .
La2 O14 2.543(6) .
La2 O15 2.626(5) .
La2 O16 2.627(6) .
La2 O9 2.893(5) .
La2 Se3 3.4442(9) .
Se1 O10 1.625(5) .
Se1 O2 1.631(5) .
Se1 O13 1.636(5) .
Se1 O6 1.643(5) .
Se2 O11 1.626(5) .
Se2 O17 1.627(5) .
Se2 O1 1.636(5) .
Se2 O12 1.641(5) .
Se3 O15 1.630(5) .
Se3 O3 1.630(5) .
Se3 O7 1.639(5) .
Se3 O9 1.648(5) .
Se4 O19 1.594(8) .
Se4 O4 1.598(5) .
Se4 O18 1.635(6) .
Se4 O5 1.640(7) .
O2 La1 2.464(5) 2_566
O4 La1 2.524(5) 2_667
O6 La1 2.565(5) 1_455
O7 La1 2.564(5) 2_666
O8 H15 0.816(10) .
O8 H16 0.819(11) .
O9 La2 2.457(5) 2_576
O10 La2 2.457(5) 2_476
O11 La2 2.497(5) 2_576
O14 H13 0.819(10) .
O14 H14 0.819(11) .
O16 H11 0.819(11) .
O16 H12 0.821(11) .
O100 H17 0.820(11) .
O100 H18 0.819(11) .
N1 C2 1.512(13) .
N1 H1 0.8900 .
N1 H2 0.8900 .
N1 H3 0.8900 .
N2 C1 1.464(12) .
N2 H4 0.8900 .
N2 H5 0.8900 .
N2 H6 0.8900 .
C1 C2 1.473(13) .
C1 H7 0.9700 .
C1 H8 0.9700 .
C2 H9 0.9700 .
C2 H10 0.9700 .
